data_2229802
loop_
_publ_author_name
'Rath, Nigam P.'
'Stouffer, Meghan'
'Janssen, Matthew K.'
'Bleeke, John R.'

_publ_section_title
;
 Dicarbonyldichloridobis(trimethylphosphane)iron(II)--carbonyldichloridotris(trimethylphosphane)iron(II)--tetrahydrofuran
 (1/1/2)
;
_journal_coeditor_code PV2394
_journal_issue 4
_journal_name_full 'Acta Crystallographica Section E'
_journal_page_first m462
_journal_paper_doi 10.1107/S1600536811009305
_journal_volume 67
_journal_year 2011
_chemical_formula_iupac '[Fe Cl2 (C3 H9 P)3 (C O)], [Fe Cl2 (C3 H9 P)2 (C O)2], 2C4 H8 O'
_chemical_formula_moiety 'C10 H27 Cl2 Fe O P3, C8 H18 Cl2 Fe O2 P2, 2(C4 H8 O)'
_chemical_formula_sum 'C26 H61 Cl4 Fe2 O5 P5'
_chemical_formula_weight 862.10
_chemical_name_systematic
;
Dicarbonyldichloridobis(trimethylphosphane)iron(II)--
carbonyldichloridotris(trimethylphosphane)iron(II)--tetrahydrofuran (1/1/2)
;
_space_group_IT_number 62
_space_group_name_Hall '-P 2ac 2n'
_space_group_name_H-M_alt 'P n m a'
_symmetry_cell_setting orthorhombic
_symmetry_space_group_name_Hall '-P 2ac 2n'
_symmetry_space_group_name_H-M 'P n m a'
_atom_sites_solution_hydrogens geom
_atom_sites_solution_primary direct
_atom_sites_solution_secondary difmap
_audit_creation_method SHELXL-97
_cell_angle_alpha 90.00
_cell_angle_beta 90.00
_cell_angle_gamma 90.00
_cell_formula_units_Z 4
_cell_length_a 10.8391(9)
_cell_length_b 16.9670(12)
_cell_length_c 22.2871(18)
_cell_measurement_reflns_used 9975
_cell_measurement_temperature 100(2)
_cell_measurement_theta_max 27.44
_cell_measurement_theta_min 2.62
_cell_volume 4098.8(6)
_computing_cell_refinement 'SAINT (Bruker, 2009)'
_computing_data_collection 'APEX2 (Bruker, 2010)'
_computing_data_reduction 'SAINT (Bruker, 2009)'
_computing_molecular_graphics 'SHELXTL (Sheldrick, 2008) and Mercury (Macrae, <i>et al.</i>, 2008)'
_computing_publication_material 'SHELXTL (Sheldrick, 2008) and PLATON (Spek, 2009)'
_computing_structure_refinement 'SHELXL97 (Sheldrick, 2008)'
_computing_structure_solution 'SHELXS97 (Sheldrick, 2008)'
_diffrn_ambient_temperature 100(2)
_diffrn_detector_area_resol_mean 8.3333
_diffrn_measured_fraction_theta_full 0.998
_diffrn_measured_fraction_theta_max 0.998
_diffrn_measurement_device_type 'Bruker APEXII CCD'
_diffrn_measurement_method '\f and \w'
_diffrn_radiation_monochromator graphite
_diffrn_radiation_source 'fine-focus sealed tube'
_diffrn_radiation_type MoK\a
_diffrn_radiation_wavelength 0.71073
_diffrn_reflns_av_R_equivalents 0.0899
_diffrn_reflns_av_sigmaI/netI 0.0259
_diffrn_reflns_limit_h_max 14
_diffrn_reflns_limit_h_min -14
_diffrn_reflns_limit_k_max 22
_diffrn_reflns_limit_k_min -21
_diffrn_reflns_limit_l_max 29
_diffrn_reflns_limit_l_min -29
_diffrn_reflns_number 144514
_diffrn_reflns_theta_full 27.60
_diffrn_reflns_theta_max 27.60
_diffrn_reflns_theta_min 1.51
_exptl_absorpt_coefficient_mu 1.195
_exptl_absorpt_correction_T_max 0.8950
_exptl_absorpt_correction_T_min 0.8004
_exptl_absorpt_correction_type multi-scan
_exptl_absorpt_process_details '(SADABS; Bruker, 2008)'
_exptl_crystal_colour 'light yellow'
_exptl_crystal_density_diffrn 1.397
_exptl_crystal_density_method 'not measured'
_exptl_crystal_description plate
_exptl_crystal_F_000 1808
_exptl_crystal_size_max 0.200
_exptl_crystal_size_mid 0.120
_exptl_crystal_size_min 0.100
_refine_diff_density_max 0.681
_refine_diff_density_min -0.702
_refine_ls_extinction_method none
_refine_ls_goodness_of_fit_ref 1.057
_refine_ls_hydrogen_treatment constr
_refine_ls_matrix_type full
_refine_ls_number_parameters 218
_refine_ls_number_reflns 4904
_refine_ls_number_restraints 1
_refine_ls_restrained_S_all 1.057
_refine_ls_R_factor_all 0.0500
_refine_ls_R_factor_gt 0.0337
_refine_ls_shift/su_max 0.002
_refine_ls_shift/su_mean 0.000
_refine_ls_structure_factor_coef Fsqd
_refine_ls_weighting_details 'calc w=1/[\s^2^(Fo^2^)+(0.0323P)^2^+5.0170P] where P=(Fo^2^+2Fc^2^)/3'
_refine_ls_weighting_scheme calc
_refine_ls_wR_factor_gt 0.0739
_refine_ls_wR_factor_ref 0.0809
_reflns_number_gt 3939
_reflns_number_total 4904
_reflns_threshold_expression I>2\s(I)
_cod_data_source_file pv2394.cif
_cod_data_source_block I
_cod_database_code 2229802
_cod_database_fobs_code 2229802

loop_
_symmetry_equiv_pos_as_xyz
'x, y, z'
'-x+1/2, -y, z+1/2'
'x+1/2, -y+1/2, -z+1/2'
'-x, y+1/2, -z'
'-x, -y, -z'
'x-1/2, y, -z-1/2'
'-x-1/2, y-1/2, z-1/2'
'x, -y-1/2, z'

loop_
_atom_site_type_symbol
_atom_site_label
_atom_site_fract_x
_atom_site_fract_y
_atom_site_fract_z
_atom_site_U_iso_or_equiv
_atom_site_adp_type
_atom_site_calc_flag
_atom_site_refinement_flags
_atom_site_occupancy
_atom_site_disorder_assembly
_atom_site_disorder_group
Fe Fe1 0.74441(4) 0.2500 0.609986(19) 0.01347(10) Uani d S 1 . .
Cl Cl1 0.64447(5) 0.14941(3) 0.66198(2) 0.02064(12) Uani d . 1 . .
P P1 0.89145(8) 0.2500 0.68214(4) 0.01903(18) Uani d S 1 . .
P P2 0.58528(8) 0.2500 0.54398(4) 0.01575(17) Uani d S 1 . .
O O1 0.86416(17) 0.37737(10) 0.54685(8) 0.0268(4) Uani d . 1 . .
C C1 0.8188(2) 0.32598(13) 0.57122(10) 0.0180(5) Uani d . 1 . .
C C11 0.9949(3) 0.33405(17) 0.68026(13) 0.0353(7) Uani d . 1 . .
H H11A 0.9465 0.3828 0.6812 0.053 Uiso calc R 1 . .
H H11B 1.0441 0.3324 0.6434 0.053 Uiso calc R 1 . .
H H11C 1.0498 0.3323 0.7152 0.053 Uiso calc R 1 . .
C C12 0.8343(4) 0.2500 0.75831(15) 0.0277(8) Uani d S 1 . .
H H12A 0.7861 0.2036 0.7650 0.042 Uiso d R 1 . .
H H12B 0.9084 0.2500 0.7829 0.042 Uiso d SR 1 . .
C C21 0.5823(2) 0.33398(15) 0.49372(12) 0.0258(5) Uani d . 1 . .
H H21A 0.5116 0.3294 0.4665 0.039 Uiso calc R 1 . .
H H21B 0.6587 0.3354 0.4703 0.039 Uiso calc R 1 . .
H H21C 0.5749 0.3826 0.5172 0.039 Uiso calc R 1 . .
C C22 0.4336(3) 0.2500 0.57645(16) 0.0263(8) Uani d S 1 . .
H H22A 0.3697 0.2500 0.5460 0.039 Uiso d SR 1 . .
H H22B 0.4224 0.2044 0.6013 0.039 Uiso d R 1 . .
Fe Fe2 0.39182(4) 0.7500 0.91114(2) 0.01534(11) Uani d S 1 . .
Cl Cl2 0.17671(7) 0.7500 0.90064(4) 0.02288(17) Uani d S 1 . .
Cl Cl3 0.38648(9) 0.7500 1.01832(4) 0.0306(2) Uani d S 1 . .
P P3 0.43591(8) 0.7500 0.81372(4) 0.01842(18) Uani d S 1 . .
P P4 0.36847(6) 0.61635(3) 0.91539(3) 0.01807(13) Uani d . 1 . .
O O2 0.6473(3) 0.7500 0.92770(12) 0.0318(6) Uani d SU 1 . .
C C2 0.5567(5) 0.7500 0.92171(15) 0.0287(9) Uani d SU 1 . .
C C31 0.3099(3) 0.7500 0.76165(16) 0.0280(8) Uani d S 1 . .
H H31A 0.3440 0.7500 0.7207 0.042 Uiso d SR 1 . .
H H31B 0.2601 0.7974 0.7654 0.042 Uiso d R 1 . .
C C32 0.5302(2) 0.66852(14) 0.78642(11) 0.0229(5) Uani d . 1 . .
H H32A 0.4848 0.6189 0.7912 0.034 Uiso calc R 1 . .
H H32B 0.6071 0.6661 0.8095 0.034 Uiso calc R 1 . .
H H32C 0.5493 0.6767 0.7439 0.034 Uiso calc R 1 . .
C C41 0.2881(3) 0.58171(15) 0.98174(11) 0.0291(6) Uani d . 1 . .
H H41A 0.2086 0.6088 0.9851 0.044 Uiso calc R 1 . .
H H41B 0.3381 0.5929 1.0174 0.044 Uiso calc R 1 . .
H H41C 0.2743 0.5248 0.9786 0.044 Uiso calc R 1 . .
C C42 0.2761(2) 0.56933(14) 0.85754(11) 0.0247(5) Uani d . 1 . .
H H42A 0.2698 0.5128 0.8659 0.037 Uiso calc R 1 . .
H H42B 0.3152 0.5772 0.8184 0.037 Uiso calc R 1 . .
H H42C 0.1933 0.5926 0.8572 0.037 Uiso calc R 1 . .
C C43 0.5079(2) 0.55672(14) 0.91735(11) 0.0240(5) Uani d . 1 . .
H H43A 0.5573 0.5712 0.9525 0.036 Uiso calc R 1 . .
H H43B 0.5560 0.5659 0.8808 0.036 Uiso calc R 1 . .
H H43C 0.4855 0.5009 0.9198 0.036 Uiso calc R 1 . .
C C1S 0.7599(3) 0.48598(17) 0.79495(13) 0.0420(7) Uani d . 1 . .
H H1S1 0.7804 0.4575 0.7575 0.050 Uiso d R 1 A .
H H1S2 0.6691 0.4908 0.7978 0.050 Uiso d R 1 . .
C C2S 0.8096(3) 0.44219(17) 0.84835(14) 0.0413(7) Uani d . 1 A .
H H2S1 0.7417 0.4181 0.8717 0.050 Uiso d R 1 . .
H H2S2 0.8672 0.4001 0.8355 0.050 Uiso d R 1 . .
C C3S 0.8759(3) 0.50294(18) 0.88488(13) 0.0400(7) Uani d . 1 A 1
H H3S1 0.8205 0.5280 0.9146 0.048 Uiso calc PR 0.633(9) B 1
H H3S2 0.9481 0.4801 0.9059 0.048 Uiso calc PR 0.633(9) B 1
C C4S 0.9139(6) 0.5590(4) 0.8379(3) 0.0371(13) Uani d P 0.633(9) A 1
H H4S1 0.9280 0.6118 0.8555 0.044 Uiso calc PR 0.633(9) B 1
H H4S2 0.9912 0.5411 0.8186 0.044 Uiso calc PR 0.633(9) B 1
O O1S 0.8150(2) 0.56183(12) 0.79471(9) 0.0454(6) Uani d . 1 A 1
H H3S3 0.9638 0.4884 0.8897 0.048 Uiso calc PR 0.367(9) B 2
H H3S4 0.8382 0.5075 0.9252 0.048 Uiso calc PR 0.367(9) B 2
C C4S' 0.8641(11) 0.5827(7) 0.8499(5) 0.0371(13) Uani d P 0.367(9) A 2
H H4S3 0.8085 0.6195 0.8713 0.044 Uiso calc PR 0.367(9) B 2
H H4S4 0.9457 0.6080 0.8450 0.044 Uiso calc PR 0.367(9) B 2

loop_
_atom_site_aniso_label
_atom_site_aniso_U_11
_atom_site_aniso_U_22
_atom_site_aniso_U_33
_atom_site_aniso_U_12
_atom_site_aniso_U_13
_atom_site_aniso_U_23
Fe1 0.0166(2) 0.0124(2) 0.0114(2) 0.000 -0.00049(17) 0.000
Cl1 0.0240(3) 0.0195(3) 0.0184(3) -0.0034(2) 0.0011(2) 0.0051(2)
P1 0.0192(4) 0.0221(4) 0.0157(4) 0.000 -0.0032(3) 0.000
P2 0.0188(4) 0.0154(4) 0.0130(4) 0.000 -0.0015(3) 0.000
O1 0.0345(10) 0.0197(9) 0.0262(9) -0.0062(7) 0.0047(8) 0.0025(7)
C1 0.0199(11) 0.0182(11) 0.0159(11) 0.0019(9) -0.0024(9) -0.0033(9)
C11 0.0331(15) 0.0431(16) 0.0295(14) -0.0166(12) -0.0103(12) 0.0045(12)
C12 0.032(2) 0.036(2) 0.0151(17) 0.000 -0.0034(15) 0.000
C21 0.0278(13) 0.0243(13) 0.0253(13) 0.0000(10) -0.0057(10) 0.0076(10)
C22 0.0202(17) 0.035(2) 0.0233(18) 0.000 -0.0009(14) 0.000
Fe2 0.0170(2) 0.0139(2) 0.0151(2) 0.000 0.00190(18) 0.000
Cl2 0.0173(4) 0.0231(4) 0.0282(4) 0.000 0.0019(3) 0.000
Cl3 0.0299(5) 0.0303(5) 0.0314(5) 0.000 0.0029(4) 0.000
P3 0.0199(4) 0.0185(4) 0.0168(4) 0.000 -0.0012(3) 0.000
P4 0.0214(3) 0.0147(3) 0.0181(3) -0.0008(2) 0.0026(2) 0.0005(2)
O2 0.0430(17) 0.0244(14) 0.0281(15) 0.000 0.0089(13) 0.000
C2 0.066(3) 0.0088(15) 0.0116(16) 0.000 0.0014(18) 0.000
C31 0.0295(19) 0.0314(19) 0.0231(18) 0.000 -0.0049(15) 0.000
C32 0.0262(12) 0.0209(12) 0.0216(12) 0.0000(9) 0.0044(10) -0.0014(9)
C41 0.0387(15) 0.0201(12) 0.0284(13) -0.0003(11) 0.0112(12) 0.0053(10)
C42 0.0257(13) 0.0197(12) 0.0287(13) -0.0063(10) -0.0027(10) -0.0017(10)
C43 0.0267(13) 0.0182(12) 0.0272(13) 0.0027(10) -0.0013(10) -0.0005(10)
C1S 0.066(2) 0.0282(15) 0.0321(15) -0.0039(14) -0.0086(15) -0.0017(12)
C2S 0.055(2) 0.0303(15) 0.0383(17) -0.0008(14) -0.0094(15) 0.0058(13)
C3S 0.0549(19) 0.0383(17) 0.0269(14) -0.0017(14) -0.0064(14) 0.0052(12)
C4S 0.040(4) 0.042(3) 0.029(3) -0.013(2) -0.008(2) 0.005(2)
O1S 0.0659(15) 0.0324(11) 0.0378(12) -0.0139(10) -0.0191(11) 0.0110(9)
C3S' 0.0549(19) 0.0383(17) 0.0269(14) -0.0017(14) -0.0064(14) 0.0052(12)
C4S' 0.040(4) 0.042(3) 0.029(3) -0.013(2) -0.008(2) 0.005(2)
O1S' 0.0659(15) 0.0324(11) 0.0378(12) -0.0139(10) -0.0191(11) 0.0110(9)

loop_
_atom_type_symbol
_atom_type_description
_atom_type_scat_dispersion_real
_atom_type_scat_dispersion_imag
_atom_type_scat_source
C C 0.0033 0.0016 'International Tables Vol C Tables 4.2.6.8 and 6.1.1.4'
H H 0.0000 0.0000 'International Tables Vol C Tables 4.2.6.8 and 6.1.1.4'
Cl Cl 0.1484 0.1585 'International Tables Vol C Tables 4.2.6.8 and 6.1.1.4'
Fe Fe 0.3463 0.8444 'International Tables Vol C Tables 4.2.6.8 and 6.1.1.4'
O O 0.0106 0.0060 'International Tables Vol C Tables 4.2.6.8 and 6.1.1.4'
P P 0.1023 0.0942 'International Tables Vol C Tables 4.2.6.8 and 6.1.1.4'

loop_
_geom_angle_atom_site_label_1
_geom_angle_atom_site_label_2
_geom_angle_atom_site_label_3
_geom_angle_site_symmetry_1
_geom_angle_site_symmetry_3
_geom_angle
_geom_angle_publ_flag
C1 Fe1 C1 8_565 . 94.97(15) ?
C1 Fe1 P1 8_565 . 91.50(8) ?
C1 Fe1 P1 . . 91.50(8) ?
C1 Fe1 P2 8_565 . 91.74(8) ?
C1 Fe1 P2 . . 91.74(8) ?
P1 Fe1 P2 . . 175.20(4) ?
C1 Fe1 Cl1 8_565 8_565 179.61(8) ?
C1 Fe1 Cl1 . 8_565 85.42(7) ?
P1 Fe1 Cl1 . 8_565 88.51(2) ?
P2 Fe1 Cl1 . 8_565 88.22(2) ?
C1 Fe1 Cl1 8_565 . 85.42(7) ?
C1 Fe1 Cl1 . . 179.61(8) ?
P1 Fe1 Cl1 . . 88.51(2) ?
P2 Fe1 Cl1 . . 88.22(2) ?
Cl1 Fe1 Cl1 8_565 . 94.19(3) ?
C12 P1 C11 . . 103.51(12) ?
C12 P1 C11 . 8_565 103.51(12) ?
C11 P1 C11 . 8_565 103.6(2) ?
C12 P1 Fe1 . . 115.20(13) ?
C11 P1 Fe1 . . 114.74(9) ?
C11 P1 Fe1 8_565 . 114.74(9) ?
C22 P2 C21 . . 103.45(11) ?
C22 P2 C21 . 8_565 103.45(11) ?
C21 P2 C21 . 8_565 103.62(18) ?
C22 P2 Fe1 . . 115.78(12) ?
C21 P2 Fe1 . . 114.50(9) ?
C21 P2 Fe1 8_565 . 114.50(9) ?
O1 C1 Fe1 . . 177.4(2) ?
P1 C11 H11A . . 109.5 ?
P1 C11 H11B . . 109.5 ?
H11A C11 H11B . . 109.5 ?
P1 C11 H11C . . 109.5 ?
H11A C11 H11C . . 109.5 ?
H11B C11 H11C . . 109.5 ?
P1 C12 H12A . . 109.5 ?
P1 C12 H12B . . 104.3 ?
H12A C12 H12B . . 111.3 ?
P2 C21 H21A . . 109.5 ?
P2 C21 H21B . . 109.5 ?
H21A C21 H21B . . 109.5 ?
P2 C21 H21C . . 109.5 ?
H21A C21 H21C . . 109.5 ?
H21B C21 H21C . . 109.5 ?
P2 C22 H22A . . 111.9 ?
P2 C22 H22B . . 110.4 ?
H22A C22 H22B . . 108.2 ?
C2 Fe2 P3 . . 85.09(11) ?
C2 Fe2 P4 . 8_575 96.00(2) ?
P3 Fe2 P4 . 8_575 93.689(19) ?
C2 Fe2 P4 . . 96.00(2) ?
P3 Fe2 P4 . . 93.687(19) ?
P4 Fe2 P4 8_575 . 166.40(4) ?
C2 Fe2 Cl2 . . 178.23(11) ?
P3 Fe2 Cl2 . . 96.68(4) ?
P4 Fe2 Cl2 8_575 . 83.905(19) ?
P4 Fe2 Cl2 . . 83.906(19) ?
C2 Fe2 Cl3 . . 83.88(11) ?
P3 Fe2 Cl3 . . 168.98(4) ?
P4 Fe2 Cl3 8_575 . 87.469(19) ?
P4 Fe2 Cl3 . . 87.471(19) ?
Cl2 Fe2 Cl3 . . 94.34(3) ?
C31 P3 C32 . . 102.17(11) ?
C31 P3 C32 . 8_575 102.17(11) ?
C32 P3 C32 . 8_575 98.60(16) ?
C31 P3 Fe2 . . 117.95(13) ?
C32 P3 Fe2 . . 116.50(8) ?
C32 P3 Fe2 8_575 . 116.50(8) ?
C41 P4 C42 . . 99.88(13) ?
C41 P4 C43 . . 101.48(12) ?
C42 P4 C43 . . 103.34(12) ?
C41 P4 Fe2 . . 114.12(9) ?
C42 P4 Fe2 . . 117.88(8) ?
C43 P4 Fe2 . . 117.46(8) ?
O2 C2 Fe2 . . 179.8(4) ?
P3 C31 H31A . . 108.3 ?
P3 C31 H31B . . 111.6 ?
H31A C31 H31B . . 106.7 ?
P3 C32 H32A . . 109.5 ?
P3 C32 H32B . . 109.5 ?
H32A C32 H32B . . 109.5 ?
P3 C32 H32C . . 109.5 ?
H32A C32 H32C . . 109.5 ?
H32B C32 H32C . . 109.5 ?
P4 C41 H41A . . 109.5 ?
P4 C41 H41B . . 109.5 ?
H41A C41 H41B . . 109.5 ?
P4 C41 H41C . . 109.5 ?
H41A C41 H41C . . 109.5 ?
H41B C41 H41C . . 109.5 ?
P4 C42 H42A . . 109.5 ?
P4 C42 H42B . . 109.5 ?
H42A C42 H42B . . 109.5 ?
P4 C42 H42C . . 109.5 ?
H42A C42 H42C . . 109.5 ?
H42B C42 H42C . . 109.5 ?
P4 C43 H43A . . 109.5 ?
P4 C43 H43B . . 109.5 ?
H43A C43 H43B . . 109.5 ?
P4 C43 H43C . . 109.5 ?
H43A C43 H43C . . 109.5 ?
H43B C43 H43C . . 109.5 ?
O1S C1S C2S . . 107.5(2) ?
O1S C1S H1S1 . . 110.2 ?
C2S C1S H1S1 . . 110.2 ?
O1S C1S H1S2 . . 110.1 ?
C2S C1S H1S2 . . 110.3 ?
H1S1 C1S H1S2 . . 108.5 ?
C3S C2S C1S . . 105.2(2) ?
C3S C2S H2S1 . . 110.8 ?
C1S C2S H2S1 . . 110.7 ?
C3S C2S H2S2 . . 110.5 ?
C1S C2S H2S2 . . 110.7 ?
H2S1 C2S H2S2 . . 108.9 ?
C4S C3S C2S . . 101.1(3) ?
C4S C3S H3S1 . . 111.6 ?
C2S C3S H3S1 . . 111.6 ?
C4S C3S H3S2 . . 111.6 ?
C2S C3S H3S2 . . 111.6 ?
H3S1 C3S H3S2 . . 109.4 ?
O1S C4S C3S . . 106.8(4) ?
O1S C4S H4S1 . . 110.4 ?
C3S C4S H4S1 . . 110.4 ?
O1S C4S H4S2 . . 110.4 ?
C3S C4S H4S2 . . 110.4 ?
H4S1 C4S H4S2 . . 108.6 ?
C1S O1S C4S . . 106.3(3) ?
H4S3 C4S' H4S4 . . 108.9 ?

loop_
_geom_bond_atom_site_label_1
_geom_bond_atom_site_label_2
_geom_bond_site_symmetry_2
_geom_bond_distance
_geom_bond_publ_flag
Fe1 C1 8_565 1.749(2) ?
Fe1 C1 . 1.749(2) ?
Fe1 P1 . 2.2641(10) ?
Fe1 P2 . 2.2670(9) ?
Fe1 Cl1 8_565 2.3300(6) ?
Fe1 Cl1 . 2.3300(6) ?
P1 C12 . 1.807(4) ?
P1 C11 . 1.814(3) ?
P1 C11 8_565 1.814(3) ?
P2 C22 . 1.796(4) ?
P2 C21 . 1.813(2) ?
P2 C21 8_565 1.813(2) ?
O1 C1 . 1.139(3) ?
C11 H11A . 0.9800 ?
C11 H11B . 0.9800 ?
C11 H11C . 0.9800 ?
C12 H12A . 0.9565 ?
C12 H12B . 0.9731 ?
C21 H21A . 0.9800 ?
C21 H21B . 0.9800 ?
C21 H21C . 0.9800 ?
C22 H22A . 0.9693 ?
C22 H22B . 0.9597 ?
Fe2 C2 . 1.803(5) ?
Fe2 P3 . 2.2232(10) ?
Fe2 P4 8_575 2.2837(6) ?
Fe2 P4 . 2.2838(6) ?
Fe2 Cl2 . 2.3433(9) ?
Fe2 Cl3 . 2.3895(11) ?
P3 C31 . 1.792(4) ?
P3 C32 . 1.823(2) ?
P3 C32 8_575 1.823(2) ?
P4 C41 . 1.814(2) ?
P4 C42 . 1.817(2) ?
P4 C43 . 1.819(2) ?
O2 C2 . 0.991(5) ?
C31 H31A . 0.9837 ?
C31 H31B . 0.9732 ?
C32 H32A . 0.9800 ?
C32 H32B . 0.9800 ?
C32 H32C . 0.9800 ?
C41 H41A . 0.9800 ?
C41 H41B . 0.9800 ?
C41 H41C . 0.9800 ?
C42 H42A . 0.9800 ?
C42 H42B . 0.9800 ?
C42 H42C . 0.9800 ?
C43 H43A . 0.9800 ?
C43 H43B . 0.9800 ?
C43 H43C . 0.9800 ?
C1S O1S . 1.419(3) ?
C1S C2S . 1.503(4) ?
C1S H1S1 . 0.9899 ?
C1S H1S2 . 0.9896 ?
C2S C3S . 1.497(4) ?
C2S H2S1 . 0.9895 ?
C2S H2S2 . 0.9908 ?
C3S C4S . 1.472(6) ?
C3S H3S1 . 0.9900 ?
C3S H3S2 . 0.9900 ?
C4S O1S . 1.442(6) ?
C4S H4S1 . 0.9900 ?
C4S H4S2 . 0.9900 ?
C4S' H4S3 . 0.9900 ?
C4S' H4S4 . 0.9900 ?

loop_
_geom_hbond_atom_site_label_D
_geom_hbond_atom_site_label_H
_geom_hbond_atom_site_label_A
_geom_hbond_site_symmetry_A
_geom_hbond_distance_DH
_geom_hbond_distance_HA
_geom_hbond_distance_DA
_geom_hbond_angle_DHA
C42 H42B O1S 6_557 0.98 2.53 3.422(3) 151
C43 H43C O1 6_557 0.98 2.58 3.510(3) 158
C43 H43A O1 2_665 0.98 2.43 3.392(3) 167

loop_
_geom_torsion_atom_site_label_1
_geom_torsion_atom_site_label_2
_geom_torsion_atom_site_label_3
_geom_torsion_atom_site_label_4
_geom_torsion_site_symmetry_1
_geom_torsion_site_symmetry_2
_geom_torsion_site_symmetry_3
_geom_torsion_site_symmetry_4
_geom_torsion
_geom_torsion_publ_flag
C1 Fe1 P1 C12 8_565 . . . -132.49(7) ?
C1 Fe1 P1 C12 . . . . 132.49(7) ?
Cl1 Fe1 P1 C12 8_565 . . . 47.118(16) ?
Cl1 Fe1 P1 C12 . . . . -47.117(16) ?
C1 Fe1 P1 C11 8_565 . . . 107.43(14) ?
C1 Fe1 P1 C11 . . . . 12.42(14) ?
Cl1 Fe1 P1 C11 8_565 . . . -72.95(12) ?
Cl1 Fe1 P1 C11 . . . . -167.19(12) ?
C1 Fe1 P1 C11 8_565 . . 8_565 -12.42(14) ?
C1 Fe1 P1 C11 . . . 8_565 -107.43(14) ?
Cl1 Fe1 P1 C11 8_565 . . 8_565 167.19(12) ?
Cl1 Fe1 P1 C11 . . . 8_565 72.96(12) ?
C1 Fe1 P2 C22 8_565 . . . 132.49(7) ?
C1 Fe1 P2 C22 . . . . -132.49(7) ?
Cl1 Fe1 P2 C22 8_565 . . . -47.128(16) ?
Cl1 Fe1 P2 C22 . . . . 47.126(16) ?
C1 Fe1 P2 C21 8_565 . . . -107.25(12) ?
C1 Fe1 P2 C21 . . . . -12.23(12) ?
Cl1 Fe1 P2 C21 8_565 . . . 73.13(10) ?
Cl1 Fe1 P2 C21 . . . . 167.38(10) ?
C1 Fe1 P2 C21 8_565 . . 8_565 12.23(12) ?
C1 Fe1 P2 C21 . . . 8_565 107.25(12) ?
Cl1 Fe1 P2 C21 8_565 . . 8_565 -167.39(10) ?
Cl1 Fe1 P2 C21 . . . 8_565 -73.14(10) ?
C2 Fe2 P3 C31 . . . . 180.0 ?
P4 Fe2 P3 C31 8_575 . . . -84.29(2) ?
P4 Fe2 P3 C31 . . . . 84.29(2) ?
Cl2 Fe2 P3 C31 . . . . 0.0 ?
Cl3 Fe2 P3 C31 . . . . 180.0000(10) ?
C2 Fe2 P3 C32 . . . . 57.91(9) ?
P4 Fe2 P3 C32 8_575 . . . 153.62(10) ?
P4 Fe2 P3 C32 . . . . -37.81(10) ?
Cl2 Fe2 P3 C32 . . . . -122.09(9) ?
Cl3 Fe2 P3 C32 . . . . 57.91(9) ?
C2 Fe2 P3 C32 . . . 8_575 -57.91(9) ?
P4 Fe2 P3 C32 8_575 . . 8_575 37.81(10) ?
P4 Fe2 P3 C32 . . . 8_575 -153.62(9) ?
Cl2 Fe2 P3 C32 . . . 8_575 122.09(9) ?
Cl3 Fe2 P3 C32 . . . 8_575 -57.91(9) ?
C2 Fe2 P4 C41 . . . . 111.10(15) ?
P3 Fe2 P4 C41 . . . . -163.46(11) ?
P4 Fe2 P4 C41 8_575 . . . -40.7(2) ?
Cl2 Fe2 P4 C41 . . . . -67.12(11) ?
Cl3 Fe2 P4 C41 . . . . 27.52(11) ?
C2 Fe2 P4 C42 . . . . -132.18(15) ?
P3 Fe2 P4 C42 . . . . -46.74(10) ?
P4 Fe2 P4 C42 8_575 . . . 76.00(19) ?
Cl2 Fe2 P4 C42 . . . . 49.60(10) ?
Cl3 Fe2 P4 C42 . . . . 144.24(10) ?
C2 Fe2 P4 C43 . . . . -7.49(15) ?
P3 Fe2 P4 C43 . . . . 77.96(10) ?
P4 Fe2 P4 C43 8_575 . . . -159.30(17) ?
Cl2 Fe2 P4 C43 . . . . 174.30(10) ?
Cl3 Fe2 P4 C43 . . . . -91.06(10) ?
O1S C1S C2S C3S . . . . 11.0(4) ?
C1S C2S C3S C4S . . . . -28.5(4) ?
C2S C3S C4S O1S . . . . 36.8(5) ?
C2S C1S O1S C4S . . . . 11.8(4) ?
C3S C4S O1S C1S . . . . -31.1(6) ?
